data_7119544
loop_
_publ_author_name
'Hill, Anthony F.'
'Kong, Richard Y.'

_publ_section_title
;
 An anionic nucleophilic d(4) carbyne complex.
;
_journal_issue 12
_journal_name_full 'Chemical communications (Cambridge, England)'
_journal_page_first 2032
_journal_page_last 2035
_journal_paper_doi 10.1039/c6cc09718a
_journal_volume 53
_journal_year 2017
_chemical_formula_moiety 'C39 H62 O2 P2 Se W'
_chemical_formula_sum 'C39 H62 O2 P2 Se W'
_chemical_formula_weight 887.63
_chemical_name_systematic
;
 ?
;
_space_group_crystal_system monoclinic
_space_group_IT_number 14
_space_group_name_Hall '-P 2yn'
_space_group_name_H-M_alt 'P 1 21/n 1'
_symmetry_space_group_name_Hall '-P 2yn'
_symmetry_space_group_name_H-M 'P 1 21/n 1'
_atom_sites_solution_hydrogens geom
_audit_creation_date 2016-09-27
_audit_creation_method
;
Olex2 1.2
(compiled 2016.09.09 svn.r3337 for OlexSys, GUI svn.r5227)
;
_audit_update_record
;
2016-11-08 deposited with the CCDC.
2016-12-15 downloaded from the CCDC.
;
_cell_angle_alpha 90
_cell_angle_beta 99.630(3)
_cell_angle_gamma 90
_cell_formula_units_Z 4
_cell_length_a 10.5933(3)
_cell_length_b 15.6299(5)
_cell_length_c 24.1696(6)
_cell_measurement_reflns_used 12306
_cell_measurement_temperature 150.00(10)
_cell_measurement_theta_max 73.1150
_cell_measurement_theta_min 3.7040
_cell_volume 3945.4(2)
_computing_cell_refinement 'CrysAlisPro 1.171.38.43 (Rigaku OD, 2015)'
_computing_data_collection 'CrysAlisPro 1.171.38.43 (Rigaku OD, 2015)'
_computing_data_reduction 'CrysAlisPro 1.171.38.43 (Rigaku OD, 2015)'
_computing_molecular_graphics 'Olex2 (Dolomanov et al., 2009)'
_computing_publication_material 'Olex2 (Dolomanov et al., 2009)'
_computing_structure_refinement 'ShelXL (Sheldrick, 2015)'
_computing_structure_solution 'olex2.solve (Bourhis et al., 2015)'
_diffrn_ambient_environment N~2~
_diffrn_ambient_temperature 150.00(10)
_diffrn_detector 'CCD plate'
_diffrn_detector_area_resol_mean 8.1297
_diffrn_detector_type EosS2
_diffrn_measured_fraction_theta_full 1.000
_diffrn_measured_fraction_theta_max 0.998
_diffrn_measurement_details
;
List of Runs (angles in degrees, time in seconds):

  # Type    Start    End  Width  t~exp~   \w     \q     \k     \f   Frames
#--------------------------------------------------------------------------
  1  \w    -56.00  32.00   1.00    6.25    --  -37.04  38.00-120.00   88
  2  \w    -30.00  54.00   1.00    6.25    --   37.04 -57.00-180.00   84
  3  \w    -32.00  56.00   1.00    6.25    --   37.04 -38.00 -60.00   88
  4  \w     64.00 104.00   1.00    6.25    --   37.04  57.00-150.00   40
  5  \w    -31.00   5.00   1.00    6.25    --   37.04 -38.00   0.00   36
  6  \w     42.00  69.00   1.00    6.25    --   37.04  77.00-180.00   27
  7  \w     23.00  57.00   1.00    6.25    --   37.04 -99.00 150.00   34
  8  \w    -30.00  18.00   1.00    6.25    --   37.04 -77.00   0.00   48
  9  \w     11.00  50.00   1.00    6.25    --   37.04  77.00-120.00   39
 10  \w     24.00  71.00   1.00    6.25    --   37.04-125.00 -30.00   47
 11  \w    -19.00  33.00   1.00    6.25    --   37.04 -57.00 -60.00   52
 12  \w     31.00  90.00   1.00    6.25    --   37.04-125.00  60.00   59
 13  \w     10.00  50.00   1.00    6.25    --   37.04 -38.00  60.00   40
 14  \w     19.00  55.00   1.00    6.25    --   37.04 -38.00   0.00   36
 15  \w    -34.00  63.00   1.00    6.25    --   37.04 -19.00  60.00   97
 16  \w     24.00  58.00   1.00    6.25    --   37.04  57.00-150.00   34
 17  \w     18.00  48.00   1.00    6.25    --   37.04 -38.00  90.00   30
 18  \w     31.00  96.00   1.00    6.25    --   37.04-136.00 149.00   65
 19  \w     30.00  60.00   1.00    6.25    --   37.04 -77.00   0.00   30
 20  \w     59.00  95.00   1.00    6.25    --   37.04  77.00-120.00   36
 21  \w    -19.00  22.00   1.00    6.25    --   37.04   0.00 150.00   41
 22  \w     60.00  87.00   1.00    6.25    --   37.04   0.00 150.00   27
 23  \w     61.00  95.00   1.00    6.25    --   37.04  57.00  60.00   34
 24  \w    -32.00  -4.00   1.00    6.25    --   37.04 -38.00  60.00   28
 25  \w     43.00  84.00   1.00    6.25    --   37.04-125.00 -60.00   41
 26  \w      3.00  30.00   1.00    6.25    --   37.04 -99.00 -30.00   27
 27  \w     73.00 113.00   1.00   25.00    --  111.00-111.00-180.00   40
 28  \w    104.00 136.00   1.00   25.00    --  111.00  12.00-120.00   32
 29  \w    123.00 173.00   1.00   25.00    --  111.00  25.00  90.00   50
 30  \w     96.00 128.00   1.00   25.00    --  111.00 -50.00 150.00   32
 31  \w     98.00 138.00   1.00   25.00    --  111.00  64.00-150.00   40
 32  \w     45.00  89.00   1.00   25.00    --  111.00 -50.00 150.00   44
 33  \w     41.00  81.00   1.00   25.00    --  111.00 -16.00-107.93   40
 34  \w     69.00 123.00   1.00   25.00    --  111.00 -50.00 -60.00   54
 35  \w     97.00 122.00   1.00   25.00    --  111.00  38.00 -30.00   25
 36  \w     94.00 127.00   1.00   25.00    --  111.00 -77.00 120.00   33
 37  \w    152.00 177.00   1.00   25.00    --  111.00  50.00 -60.00   25
 38  \w     95.00 122.00   1.00   25.00    --  111.00 -92.00  60.00   27
 39  \w     95.00 139.00   1.00   25.00    --  111.00  50.00 -60.00   44
 40  \w     73.00  98.00   1.00   25.00    --  111.00 -33.00  76.00   25
 41  \w     46.00 103.00   1.00   25.00    --  111.00 -70.00 -25.69   57
 42  \w     56.00  83.00   1.00   25.00    --  111.00 -92.00  60.00   27
 43  \w     55.00 102.00   1.00   25.00    --  111.00 -64.00-120.00   47
 44  \w    141.00 178.00   1.00   25.00    --  111.00  64.00 150.00   37
 45  \w    114.00 163.00   1.00   25.00    --  111.00  77.00 -90.00   49
 46  \w     44.00  92.00   1.00   25.00    --  111.00 -92.00  30.00   48
 47  \w     66.00  93.00   1.00   25.00    --  111.00 -77.00 -30.00   27
 48  \w    107.00 138.00   1.00   25.00    --  111.00 -77.00 150.00   31
 49  \w     53.00  78.00   1.00   25.00    --  111.00 -77.00 120.00   25
 50  \w     86.00 143.00   1.00   25.00    --  111.00  75.00  25.64   57
 51  \w     66.00 112.00   1.00   25.00    --  111.00-111.00  90.00   46
 52  \w    137.00 162.00   1.00   25.00    --  111.00  38.00 -30.00   25
 53  \w     95.00 153.00   1.00   25.00    --  111.00  50.00-120.00   58
 54  \w     86.00 113.00   1.00   25.00    --  111.00-111.00 -60.00   27
 55  \w     74.00 138.00   1.00   25.00    --  111.00  12.00-150.00   64
 56  \w    149.00 178.00   1.00   25.00    --  111.00  64.00-150.00   29
 57  \w    104.00 159.00   1.00   25.00    --  111.00  64.00   0.00   55
 58  \w     65.00  92.00   1.00   25.00    --  111.00 -38.00-150.00   27
 59  \w     94.00 122.00   1.00   25.00    --  111.00 -38.00-150.00   28
 60  \w     57.00  97.00   1.00   25.00    --  111.00 -77.00  60.00   40
 61  \w     41.00  81.00   1.00   25.00    --  111.00 -17.00  26.82   40
 62  \w     98.00 125.00   1.00   25.00    --  111.00 -92.00 150.00   27
 63  \w     44.00  91.00   1.00   25.00    --  111.00 -77.00 150.00   47
 64  \w     82.00 109.00   1.00   25.00    --  111.00 -55.00-149.56   27
 65  \w     62.00  89.00   1.00   25.00    --  111.00 -92.00 150.00   27
 66  \w     46.00  87.00   1.00   25.00    --  111.00 -64.00 -60.00   41
 67  \w     90.00 125.00   1.00   25.00    --  111.00-133.00 -33.00   35
 68  \w     98.00 158.00   1.00   25.00    --  111.00  50.00 -90.00   60
 69  \w     97.00 147.00   1.00   25.00    --  111.00  50.00-180.00   50
 70  \w     63.00 116.00   1.00   25.00    --  111.00-111.00 150.00   53
 71  \w     42.00 129.00   1.00   25.00    --  111.00 -42.00  18.58   87
 72  \w     88.00 115.00   1.00   25.00    --  111.00-111.00-150.00   27
 73  \w     95.00 161.00   1.00   25.00    --  111.00  50.00   0.00   66
 74  \w     92.00 134.00   1.00   25.00    --  111.00 -77.00  90.00   42
 75  \w     48.00  75.00   1.00   25.00    --  111.00 -77.00  90.00   27
 76  \w     76.00 103.00   1.00   25.00    --  111.00 -77.00 -90.00   27
 77  \w     46.00  72.00   1.00   25.00    --  111.00 -64.00-150.00   26
 78  \w    139.00 178.00   1.00   25.00    --  111.00  38.00  60.00   39
 79  \w    139.00 178.00   1.00   25.00    --  111.00  50.00 120.00   39
 80  \w    102.00 136.00   1.00   25.00    --  111.00  50.00 120.00   34
 81  \w     74.00 111.00   1.00   25.00    --  111.00-111.00  60.00   37
 82  \w     70.00 102.00   1.00   25.00    --  111.00-111.00 -30.00   32
 83  \w     96.00 121.00   1.00   25.00    --  111.00  38.00-150.00   25
 84  \w     71.00 116.00   1.00   25.00    --  111.00-111.00   0.00   45
 85  \w    113.00 138.00   1.00   25.00    --  111.00 -16.00-107.93   25
 86  \w     48.00  79.00   1.00   25.00    --  111.00 -55.00-149.56   31
 87  \w     82.00 109.00   1.00   25.00    --  111.00 -34.00 100.34   27
 88  \w    105.00 132.00   1.00   25.00    --  111.00 -92.00  30.00   27
 89  \w     46.00  73.00   1.00   25.00    --  111.00 -34.00 100.34   27
;
_diffrn_measurement_device 'four-circle diffractometer'
_diffrn_measurement_device_type 'SuperNova, Dual, Cu at zero, EosS2'
_diffrn_measurement_method '\w scans'
_diffrn_orient_matrix_type 'CrysAlisPro convention (1999,Acta A55,543-557)'
_diffrn_orient_matrix_UB_11 0.0281629000
_diffrn_orient_matrix_UB_12 -0.0003018000
_diffrn_orient_matrix_UB_13 0.0646508000
_diffrn_orient_matrix_UB_21 -0.1172528000
_diffrn_orient_matrix_UB_22 -0.0579187000
_diffrn_orient_matrix_UB_23 0.0011341000
_diffrn_orient_matrix_UB_31 0.0848497000
_diffrn_orient_matrix_UB_32 -0.0797817000
_diffrn_orient_matrix_UB_33 -0.0010109000
_diffrn_radiation_monochromator mirror
_diffrn_radiation_probe x-ray
_diffrn_radiation_type CuK\a
_diffrn_radiation_wavelength 1.54184
_diffrn_reflns_av_R_equivalents 0.0725
_diffrn_reflns_av_unetI/netI 0.0419
_diffrn_reflns_Laue_measured_fraction_full 1.000
_diffrn_reflns_Laue_measured_fraction_max 0.998
_diffrn_reflns_limit_h_max 13
_diffrn_reflns_limit_h_min -13
_diffrn_reflns_limit_k_max 17
_diffrn_reflns_limit_k_min -19
_diffrn_reflns_limit_l_max 30
_diffrn_reflns_limit_l_min -29
_diffrn_reflns_number 61798
_diffrn_reflns_point_group_measured_fraction_full 1.000
_diffrn_reflns_point_group_measured_fraction_max 0.998
_diffrn_reflns_theta_full 67.684
_diffrn_reflns_theta_max 73.836
_diffrn_reflns_theta_min 3.382
_diffrn_source 'micro-focus sealed X-ray tube'
_diffrn_source_type 'SuperNova (Cu) X-ray Source'
_exptl_absorpt_coefficient_mu 7.473
_exptl_absorpt_correction_T_max 0.79291
_exptl_absorpt_correction_T_min 0.78344
_exptl_absorpt_correction_type multi-scan
_exptl_absorpt_process_details
;
CrysAlisPro 1.171.38.43 (Rigaku Oxford Diffraction, 2015)
Spherical absorption correction
 using equivalent radius and absorption coefficient.
Empirical absorption correction using spherical harmonics,
 implemented in SCALE3 ABSPACK scaling algorithm.
;
_exptl_crystal_colour 'clear orange'
_exptl_crystal_colour_lustre clear
_exptl_crystal_colour_primary orange
_exptl_crystal_density_diffrn 1.494
_exptl_crystal_description plate
_exptl_crystal_F_000 1800
_exptl_crystal_size_max 0.076
_exptl_crystal_size_mid 0.057
_exptl_crystal_size_min 0.014
_refine_diff_density_max 3.192
_refine_diff_density_min -1.515
_refine_diff_density_rms 0.132
_refine_ls_extinction_method none
_refine_ls_goodness_of_fit_ref 1.088
_refine_ls_hydrogen_treatment constr
_refine_ls_matrix_type full
_refine_ls_number_parameters 409
_refine_ls_number_reflns 7980
_refine_ls_number_restraints 0
_refine_ls_restrained_S_all 1.088
_refine_ls_R_factor_all 0.0608
_refine_ls_R_factor_gt 0.0473
_refine_ls_shift/su_max 0.001
_refine_ls_shift/su_mean 0.000
_refine_ls_structure_factor_coef Fsqd
_refine_ls_weighting_details 'w=1/[\s^2^(Fo^2^)+(0.0577P)^2^+8.8272P] where P=(Fo^2^+2Fc^2^)/3'
_refine_ls_weighting_scheme calc
_refine_ls_wR_factor_gt 0.1105
_refine_ls_wR_factor_ref 0.1163
_reflns_Friedel_coverage 0.000
_reflns_number_gt 6591
_reflns_number_total 7980
_reflns_threshold_expression 'I > 2\s(I)'
_cod_data_source_file c6cc09718a2.cif
_cod_data_source_block Compound_3b
_cod_depositor_comments 'Adding full bibliography for 7119543--7119548.cif.'
_cod_original_cell_volume 3945.44(19)
_cod_database_code 7119544
_shelxl_version_number 2013-3
_chemical_oxdiff_formula C39H62O2P2SeW
_shelx_space_group_comment
;
The symmetry employed for this shelxl refinement is uniquely defined
by the following loop, which should always be used as a source of
symmetry information in preference to the above space-group names.
They are only intended as comments.
;
_reflns_odcompleteness_completeness 98.73
_reflns_odcompleteness_iscentric 1
_reflns_odcompleteness_theta 74.33
_olex2_refinement_description
;
1. Fixed Uiso
 At 1.2 times of:
  All C(H) groups, All C(H,H) groups
 At 1.5 times of:
  All C(H,H,H) groups
2.a Ternary CH refined with riding coordinates:
 C28(H28), C10(H10), C16(H16), C22(H22)
2.b Secondary CH2 refined with riding coordinates:
 C29(H29A,H29B), C21(H21A,H21B), C8(H8A,H8B), C23(H23A,H23B), C11(H11A,H11B),
 C13(H13A,H13B), C9(H9A,H9B), C17(H17A,H17B), C24(H24A,H24B), C20(H20A,H20B),
 C19(H19A,H19B), C12(H12A,H12B), C14(H14A,H14B), C18(H18A,H18B), C31(H31A,H31B),
  C32(H32A,H32B), C15(H15A,H15B), C26(H26A,H26B), C33(H33A,H33B), C27(H27A,
 H27B), C30(H30A,H30B), C25(H25A,H25B)
2.c Aromatic/amide H refined with riding coordinates:
 C35(H35), C39(H39), C37(H37), C36(H36), C38(H38)
2.d Idealised Me refined as rotating group:
 C4(H4A,H4B,H4C), C3(H3A,H3B,H3C), C5(H5A,H5B,H5C)
;
_ins_header
;
TITL RK09_scaled in P2(1)/n 
REM P2(1)/n (#14 in standard setting)
CELL 1.54184  10.593342  15.629852  24.169624  90.0000  99.6296  90.0000
ZERR    4.00   0.000284   0.000481   0.000625   0.0000   0.0026   0.0000
LATT  1
SYMM -x+1/2, y+1/2,-z+1/2 
SFAC C H O P Se W
UNIT 156.00 248.00 8.00 8.00 4.00 4.00
TREF
HKLF 4
END
;
_olex2_submission_special_instructions 'No special instructions were received'
_oxdiff_exptl_absorpt_empirical_details
;
Empirical correction (ABSPACK) includes:
- Absorption correction using spherical harmonics
- Frame scaling
;
_oxdiff_exptl_absorpt_empirical_full_max 1.274
_oxdiff_exptl_absorpt_empirical_full_min 0.668

loop_
_space_group_symop_operation_xyz
'x, y, z'
'-x+1/2, y+1/2, -z+1/2'
'-x, -y, -z'
'x-1/2, -y-1/2, z-1/2'

loop_
_atom_site_label
_atom_site_type_symbol
_atom_site_fract_x
_atom_site_fract_y
_atom_site_fract_z
_atom_site_U_iso_or_equiv
_atom_site_adp_type
_atom_site_occupancy
_atom_site_site_symmetry_order
_atom_site_calc_flag
_atom_site_refinement_flags_posn
W1 W 0.57612(2) 0.19614(2) 0.29640(2) 0.02670(8) Uani 1 1 d .
Se1 Se 0.33980(6) 0.12544(5) 0.29899(3) 0.03581(15) Uani 1 1 d .
P3 P 0.45738(12) 0.27329(10) 0.21024(5) 0.0270(3) Uani 1 1 d .
P4 P 0.51774(12) 0.33887(10) 0.33846(5) 0.0274(3) Uani 1 1 d .
C28 C 0.3531(5) 0.2194(4) 0.1512(2) 0.0333(12) Uani 1 1 d .
H28 H 0.3575 0.2534 0.1175 0.040 Uiso 1 1 calc R
C1 C 0.7429(6) 0.2199(4) 0.2921(2) 0.0349(13) Uani 1 1 d .
C2 C 0.8843(6) 0.2190(4) 0.2915(3) 0.0367(13) Uani 1 1 d .
C29 C 0.4017(6) 0.1295(4) 0.1401(2) 0.0354(13) Uani 1 1 d .
H29A H 0.4918 0.1323 0.1372 0.042 Uiso 1 1 calc R
H29B H 0.3926 0.0922 0.1713 0.042 Uiso 1 1 calc R
C10 C 0.6559(5) 0.4091(4) 0.3655(2) 0.0317(12) Uani 1 1 d .
H10 H 0.7063 0.4135 0.3351 0.038 Uiso 1 1 calc R
C16 C 0.4167(5) 0.3415(4) 0.3947(2) 0.0305(11) Uani 1 1 d .
H16 H 0.4351 0.3955 0.4151 0.037 Uiso 1 1 calc R
C35 C 0.2814(7) 0.0499(4) 0.4000(3) 0.0412(14) Uani 1 1 d .
H35 H 0.2217 0.0940 0.3980 0.049 Uiso 1 1 calc R
C34 C 0.3594(6) 0.0437(4) 0.3595(2) 0.0333(12) Uani 1 1 d .
C21 C 0.2718(5) 0.3395(4) 0.3724(2) 0.0331(12) Uani 1 1 d .
H21A H 0.2491 0.3861 0.3462 0.040 Uiso 1 1 calc R
H21B H 0.2495 0.2861 0.3528 0.040 Uiso 1 1 calc R
C8 C 0.4319(5) 0.4073(4) 0.2815(2) 0.0287(11) Uani 1 1 d .
H8A H 0.3757 0.4462 0.2969 0.034 Uiso 1 1 calc R
H8B H 0.4936 0.4412 0.2655 0.034 Uiso 1 1 calc R
C23 C 0.6431(6) 0.2785(4) 0.1415(2) 0.0367(13) Uani 1 1 d .
H23A H 0.5846 0.2503 0.1119 0.044 Uiso 1 1 calc R
H23B H 0.6855 0.2348 0.1664 0.044 Uiso 1 1 calc R
C11 C 0.7466(6) 0.3714(4) 0.4157(2) 0.0364(13) Uani 1 1 d .
H11A H 0.7029 0.3680 0.4479 0.044 Uiso 1 1 calc R
H11B H 0.7714 0.3139 0.4068 0.044 Uiso 1 1 calc R
C13 C 0.8312(6) 0.5190(5) 0.4427(3) 0.0422(15) Uani 1 1 d .
H13A H 0.9084 0.5535 0.4497 0.051 Uiso 1 1 calc R
H13B H 0.7922 0.5200 0.4762 0.051 Uiso 1 1 calc R
C22 C 0.5676(6) 0.3374(4) 0.1743(2) 0.0334(12) Uani 1 1 d .
H22 H 0.6299 0.3639 0.2039 0.040 Uiso 1 1 calc R
C9 C 0.3534(5) 0.3537(4) 0.2354(2) 0.0289(11) Uani 1 1 d .
H9A H 0.3162 0.3904 0.2045 0.035 Uiso 1 1 calc R
H9B H 0.2842 0.3255 0.2499 0.035 Uiso 1 1 calc R
C17 C 0.4527(5) 0.2687(5) 0.4370(2) 0.0351(13) Uani 1 1 d .
H17A H 0.5437 0.2709 0.4516 0.042 Uiso 1 1 calc R
H17B H 0.4342 0.2141 0.4184 0.042 Uiso 1 1 calc R
C24 C 0.7432(7) 0.3282(5) 0.1155(3) 0.0440(16) Uani 1 1 d .
H24A H 0.8063 0.3522 0.1452 0.053 Uiso 1 1 calc R
H24B H 0.7870 0.2894 0.0938 0.053 Uiso 1 1 calc R
C20 C 0.1979(6) 0.3478(4) 0.4210(3) 0.0370(13) Uani 1 1 d .
H20A H 0.2154 0.4034 0.4385 0.044 Uiso 1 1 calc R
H20B H 0.1069 0.3447 0.4066 0.044 Uiso 1 1 calc R
C19 C 0.2331(6) 0.2786(4) 0.4648(3) 0.0387(14) Uani 1 1 d .
H19A H 0.2057 0.2234 0.4488 0.046 Uiso 1 1 calc R
H19B H 0.1887 0.2890 0.4962 0.046 Uiso 1 1 calc R
C12 C 0.8661(6) 0.4274(5) 0.4302(3) 0.0454(17) Uani 1 1 d .
H12A H 0.9215 0.4038 0.4626 0.055 Uiso 1 1 calc R
H12B H 0.9129 0.4272 0.3989 0.055 Uiso 1 1 calc R
C14 C 0.7384(6) 0.5573(4) 0.3938(3) 0.0386(14) Uani 1 1 d .
H14A H 0.7125 0.6139 0.4040 0.046 Uiso 1 1 calc R
H14B H 0.7811 0.5631 0.3614 0.046 Uiso 1 1 calc R
C18 C 0.3767(6) 0.2767(5) 0.4858(3) 0.0408(15) Uani 1 1 d .
H18A H 0.3970 0.2286 0.5111 0.049 Uiso 1 1 calc R
H18B H 0.4020 0.3287 0.5067 0.049 Uiso 1 1 calc R
C4 C 0.9547(6) 0.1937(5) 0.3497(3) 0.0478(16) Uani 1 1 d .
H4A H 0.9339 0.2335 0.3770 0.072 Uiso 1 1 calc GR
H4B H 1.0453 0.1945 0.3498 0.072 Uiso 1 1 calc GR
H4C H 0.9289 0.1372 0.3587 0.072 Uiso 1 1 calc GR
C31 C 0.1843(6) 0.0885(5) 0.0897(3) 0.0443(15) Uani 1 1 d .
H31A H 0.1372 0.0687 0.0541 0.053 Uiso 1 1 calc R
H31B H 0.1714 0.0475 0.1183 0.053 Uiso 1 1 calc R
C32 C 0.1321(6) 0.1750(5) 0.1037(3) 0.0411(15) Uani 1 1 d .
H32A H 0.0440 0.1684 0.1091 0.049 Uiso 1 1 calc R
H32B H 0.1330 0.2137 0.0724 0.049 Uiso 1 1 calc R
C15 C 0.6201(5) 0.5009(4) 0.3784(3) 0.0349(13) Uani 1 1 d .
H15A H 0.5653 0.5248 0.3459 0.042 Uiso 1 1 calc R
H15B H 0.5723 0.5005 0.4094 0.042 Uiso 1 1 calc R
C26 C 0.6035(8) 0.4592(5) 0.1100(3) 0.0488(17) Uani 1 1 d .
H26A H 0.6612 0.4896 0.1388 0.059 Uiso 1 1 calc R
H26B H 0.5592 0.5013 0.0843 0.059 Uiso 1 1 calc R
C39 C 0.4433(7) -0.0248(5) 0.3624(3) 0.0509(18) Uani 1 1 d .
H39 H 0.4948 -0.0313 0.3350 0.061 Uiso 1 1 calc R
C33 C 0.2110(6) 0.2138(4) 0.1567(3) 0.0381(14) Uani 1 1 d .
H33A H 0.2017 0.1788 0.1889 0.046 Uiso 1 1 calc R
H33B H 0.1790 0.2706 0.1628 0.046 Uiso 1 1 calc R
C37 C 0.3775(8) -0.0750(5) 0.4475(3) 0.0527(18) Uani 1 1 d .
H37 H 0.3865 -0.1131 0.4774 0.063 Uiso 1 1 calc R
C3 C 0.9264(7) 0.3093(5) 0.2771(3) 0.0503(17) Uani 1 1 d .
H3A H 0.8827 0.3253 0.2406 0.075 Uiso 1 1 calc GR
H3B H 1.0172 0.3098 0.2774 0.075 Uiso 1 1 calc GR
H3C H 0.9058 0.3493 0.3044 0.075 Uiso 1 1 calc GR
C27 C 0.5058(7) 0.4095(4) 0.1373(3) 0.0418(14) Uani 1 1 d .
H27A H 0.4638 0.4484 0.1597 0.050 Uiso 1 1 calc R
H27B H 0.4410 0.3860 0.1081 0.050 Uiso 1 1 calc R
C30 C 0.3262(6) 0.0930(5) 0.0860(3) 0.0460(16) Uani 1 1 d .
H30A H 0.3385 0.1290 0.0546 0.055 Uiso 1 1 calc R
H30B H 0.3576 0.0362 0.0796 0.055 Uiso 1 1 calc R
C36 C 0.2916(8) -0.0090(5) 0.4437(3) 0.0519(18) Uani 1 1 d .
H36 H 0.2391 -0.0035 0.4707 0.062 Uiso 1 1 calc R
C5 C 0.9150(7) 0.1533(6) 0.2481(4) 0.058(2) Uani 1 1 d .
H5A H 0.8853 0.0978 0.2571 0.088 Uiso 1 1 calc GR
H5B H 1.0058 0.1513 0.2488 0.088 Uiso 1 1 calc GR
H5C H 0.8730 0.1698 0.2113 0.088 Uiso 1 1 calc GR
C25 C 0.6816(8) 0.3995(5) 0.0780(3) 0.0528(18) Uani 1 1 d .
H25A H 0.6257 0.3751 0.0460 0.063 Uiso 1 1 calc R
H25B H 0.7475 0.4322 0.0641 0.063 Uiso 1 1 calc R
C38 C 0.4509(8) -0.0831(5) 0.4053(4) 0.058(2) Uani 1 1 d .
H38 H 0.5066 -0.1292 0.4061 0.070 Uiso 1 1 calc R
O2 O 0.6311(5) 0.0200(3) 0.2398(2) 0.0521(12) Uani 1 1 d .
O1 O 0.6850(5) 0.1179(4) 0.41518(19) 0.0529(13) Uani 1 1 d .
C6 C 0.6425(5) 0.1450(4) 0.3719(2) 0.0343(13) Uani 1 1 d .
C7 C 0.6069(6) 0.0822(4) 0.2594(3) 0.0351(12) Uani 1 1 d .

loop_
_atom_site_aniso_label
_atom_site_aniso_U_11
_atom_site_aniso_U_22
_atom_site_aniso_U_33
_atom_site_aniso_U_23
_atom_site_aniso_U_13
_atom_site_aniso_U_12
W1 0.02174(12) 0.03545(14) 0.02377(12) -0.00029(10) 0.00632(8) 0.00308(10)
Se1 0.0280(3) 0.0442(4) 0.0353(3) 0.0067(3) 0.0056(2) 0.0014(3)
P3 0.0234(6) 0.0357(7) 0.0220(6) -0.0014(5) 0.0040(5) 0.0009(5)
P4 0.0212(6) 0.0396(8) 0.0219(6) -0.0016(5) 0.0051(5) 0.0000(5)
C28 0.028(3) 0.043(3) 0.028(3) -0.004(2) 0.000(2) 0.000(2)
C1 0.044(3) 0.034(3) 0.027(3) -0.002(2) 0.004(2) 0.006(3)
C2 0.029(3) 0.040(4) 0.042(3) -0.004(3) 0.011(2) 0.002(2)
C29 0.034(3) 0.040(3) 0.033(3) -0.006(2) 0.006(2) 0.000(3)
C10 0.022(2) 0.047(4) 0.026(2) -0.005(2) 0.005(2) 0.000(2)
C16 0.025(3) 0.040(3) 0.027(3) -0.008(2) 0.007(2) 0.001(2)
C35 0.045(4) 0.040(4) 0.041(3) -0.006(3) 0.017(3) 0.000(3)
C34 0.032(3) 0.037(3) 0.031(3) 0.002(2) 0.005(2) -0.004(2)
C21 0.022(3) 0.045(3) 0.033(3) -0.002(2) 0.008(2) 0.004(2)
C8 0.026(2) 0.034(3) 0.026(2) -0.001(2) 0.006(2) 0.003(2)
C23 0.038(3) 0.044(4) 0.031(3) -0.001(2) 0.015(2) 0.000(3)
C11 0.029(3) 0.047(4) 0.033(3) -0.003(3) 0.003(2) 0.006(3)
C13 0.034(3) 0.058(4) 0.035(3) -0.010(3) 0.006(2) -0.007(3)
C22 0.033(3) 0.041(3) 0.027(3) -0.002(2) 0.008(2) -0.003(2)
C9 0.023(2) 0.037(3) 0.027(2) -0.001(2) 0.003(2) 0.004(2)
C17 0.025(3) 0.054(4) 0.027(3) 0.003(3) 0.008(2) 0.003(3)
C24 0.047(4) 0.051(4) 0.039(3) 0.003(3) 0.023(3) -0.006(3)
C20 0.025(3) 0.047(4) 0.042(3) -0.006(3) 0.013(2) 0.004(2)
C19 0.032(3) 0.048(4) 0.040(3) -0.003(3) 0.017(2) 0.000(3)
C12 0.026(3) 0.074(5) 0.035(3) -0.011(3) 0.001(2) 0.003(3)
C14 0.033(3) 0.046(4) 0.039(3) -0.006(3) 0.010(2) -0.010(3)
C18 0.038(3) 0.059(4) 0.029(3) 0.004(3) 0.013(2) 0.000(3)
C4 0.029(3) 0.056(4) 0.056(4) 0.003(3) 0.000(3) 0.001(3)
C31 0.040(3) 0.047(4) 0.045(3) -0.006(3) 0.002(3) -0.014(3)
C32 0.032(3) 0.052(4) 0.037(3) -0.002(3) 0.001(2) -0.001(3)
C15 0.027(3) 0.042(4) 0.037(3) -0.002(2) 0.008(2) 0.000(2)
C26 0.067(5) 0.043(4) 0.040(3) 0.011(3) 0.019(3) -0.002(3)
C39 0.043(4) 0.053(4) 0.064(4) 0.017(4) 0.027(3) 0.013(3)
C33 0.032(3) 0.045(4) 0.036(3) -0.002(3) 0.003(2) -0.002(3)
C37 0.060(5) 0.054(5) 0.044(4) 0.020(3) 0.009(3) -0.004(4)
C3 0.038(3) 0.061(5) 0.054(4) 0.010(4) 0.011(3) -0.002(3)
C27 0.046(4) 0.042(4) 0.038(3) 0.005(3) 0.010(3) 0.002(3)
C30 0.038(3) 0.056(4) 0.044(3) -0.014(3) 0.010(3) -0.006(3)
C36 0.071(5) 0.050(4) 0.040(3) -0.007(3) 0.024(3) -0.012(4)
C5 0.030(3) 0.073(5) 0.075(5) -0.031(4) 0.017(3) 0.007(3)
C25 0.071(5) 0.051(4) 0.043(4) 0.011(3) 0.026(3) -0.008(4)
C38 0.047(4) 0.053(5) 0.076(5) 0.022(4) 0.017(4) 0.009(4)
O2 0.062(3) 0.040(3) 0.057(3) -0.008(2) 0.016(2) 0.004(2)
O1 0.053(3) 0.074(4) 0.031(2) 0.008(2) 0.008(2) 0.021(3)
C6 0.028(3) 0.044(4) 0.031(3) 0.005(2) 0.007(2) 0.012(2)
C7 0.038(3) 0.029(3) 0.041(3) -0.001(2) 0.012(2) 0.005(2)

loop_
_atom_type_symbol
_atom_type_description
_atom_type_scat_dispersion_real
_atom_type_scat_dispersion_imag
_atom_type_scat_source
C C 0.0181 0.0091 'International Tables Vol C Tables 4.2.6.8 and 6.1.1.4'
H H 0.0000 0.0000 'International Tables Vol C Tables 4.2.6.8 and 6.1.1.4'
O O 0.0492 0.0322 'International Tables Vol C Tables 4.2.6.8 and 6.1.1.4'
P P 0.2955 0.4335 'International Tables Vol C Tables 4.2.6.8 and 6.1.1.4'
Se Se -0.7943 1.1372 'International Tables Vol C Tables 4.2.6.8 and 6.1.1.4'
W W -5.4734 5.5774 'International Tables Vol C Tables 4.2.6.8 and 6.1.1.4'

loop_
_exptl_crystal_face_index_h
_exptl_crystal_face_index_k
_exptl_crystal_face_index_l
_exptl_crystal_face_perp_dist
2 -9 0 0.0272
-2 9 0 0.0272
-4 -8 5 0.0144
6 3 -6 0.0332
0 1 -16 0.0053
0 -1 16 0.0088

loop_
_geom_angle_atom_site_label_1
_geom_angle_atom_site_label_2
_geom_angle_atom_site_label_3
_geom_angle
P3 W1 Se1 83.22(3)
P3 W1 P4 78.11(4)
P4 W1 Se1 93.42(3)
C1 W1 Se1 167.89(19)
C1 W1 P3 101.93(19)
C1 W1 P4 98.35(19)
C1 W1 C6 86.5(2)
C1 W1 C7 85.7(3)
C6 W1 Se1 90.06(18)
C6 W1 P3 168.67(16)
C6 W1 P4 93.26(18)
C6 W1 C7 89.6(3)
C7 W1 Se1 82.67(18)
C7 W1 P3 98.50(18)
C7 W1 P4 175.14(18)
C34 Se1 W1 107.53(18)
C28 P3 W1 124.2(2)
C28 P3 C22 103.0(3)
C22 P3 W1 111.94(19)
C9 P3 W1 107.12(18)
C9 P3 C28 104.6(3)
C9 P3 C22 104.1(3)
C10 P4 W1 115.11(19)
C10 P4 C16 104.2(2)
C16 P4 W1 120.9(2)
C8 P4 W1 109.06(18)
C8 P4 C10 100.4(3)
C8 P4 C16 105.0(3)
C29 C28 P3 112.0(4)
C33 C28 P3 115.1(4)
C33 C28 C29 109.0(5)
C2 C1 W1 167.4(5)
C1 C2 C4 109.2(5)
C1 C2 C3 108.7(5)
C1 C2 C5 109.7(5)
C4 C2 C3 109.3(6)
C4 C2 C5 109.2(6)
C3 C2 C5 110.8(6)
C30 C29 C28 110.4(5)
C11 C10 P4 113.8(4)
C15 C10 P4 114.7(4)
C15 C10 C11 110.0(5)
C21 C16 P4 113.9(4)
C17 C16 P4 111.1(4)
C17 C16 C21 109.8(5)
C34 C35 C36 120.6(7)
C35 C34 Se1 119.2(5)
C39 C34 Se1 122.4(5)
C39 C34 C35 118.2(6)
C20 C21 C16 109.9(5)
C9 C8 P4 111.4(4)
C22 C23 C24 111.5(5)
C12 C11 C10 110.1(5)
C12 C13 C14 111.2(5)
C23 C22 P3 110.1(4)
C27 C22 P3 115.6(4)
C27 C22 C23 110.7(5)
C8 C9 P3 109.4(4)
C16 C17 C18 110.3(5)
C25 C24 C23 111.1(6)
C19 C20 C21 112.3(5)
C20 C19 C18 111.3(5)
C13 C12 C11 111.4(5)
C15 C14 C13 110.9(5)
C19 C18 C17 111.6(5)
C32 C31 C30 111.8(6)
C31 C32 C33 111.8(5)
C14 C15 C10 111.7(5)
C27 C26 C25 111.6(6)
C38 C39 C34 120.4(7)
C32 C33 C28 110.7(5)
C36 C37 C38 117.9(7)
C22 C27 C26 112.0(6)
C31 C30 C29 110.5(5)
C37 C36 C35 121.1(7)
C24 C25 C26 111.0(5)
C39 C38 C37 121.7(7)
O1 C6 W1 177.1(6)
O2 C7 W1 176.2(6)

loop_
_geom_bond_atom_site_label_1
_geom_bond_atom_site_label_2
_geom_bond_distance
W1 Se1 2.7467(7)
W1 P3 2.5489(14)
W1 P4 2.5696(15)
W1 C1 1.826(7)
W1 C6 2.009(6)
W1 C7 2.044(6)
Se1 C34 1.927(6)
P3 C28 1.855(6)
P3 C22 1.860(6)
P3 C9 1.840(6)
P4 C10 1.859(6)
P4 C16 1.866(5)
P4 C8 1.857(6)
C28 C29 1.535(8)
C28 C33 1.536(8)
C1 C2 1.501(8)
C2 C4 1.528(9)
C2 C3 1.539(9)
C2 C5 1.542(9)
C29 C30 1.525(8)
C10 C11 1.534(8)
C10 C15 1.530(9)
C16 C21 1.539(7)
C16 C17 1.535(9)
C35 C34 1.385(8)
C35 C36 1.392(10)
C34 C39 1.385(9)
C21 C20 1.521(7)
C8 C9 1.524(7)
C23 C22 1.526(8)
C23 C24 1.530(8)
C11 C12 1.531(9)
C13 C12 1.522(10)
C13 C14 1.528(9)
C22 C27 1.518(9)
C17 C18 1.541(7)
C24 C25 1.515(10)
C20 C19 1.517(9)
C19 C18 1.520(9)
C14 C15 1.526(8)
C31 C32 1.519(10)
C31 C30 1.523(9)
C32 C33 1.534(8)
C26 C27 1.529(9)
C26 C25 1.540(10)
C39 C38 1.374(10)
C37 C36 1.368(11)
C37 C38 1.387(11)
O2 C7 1.128(8)
O1 C6 1.148(7)

loop_
_exptl_oxdiff_crystal_face_indexfrac_h
_exptl_oxdiff_crystal_face_indexfrac_k
_exptl_oxdiff_crystal_face_indexfrac_l
_exptl_oxdiff_crystal_face_x
_exptl_oxdiff_crystal_face_y
_exptl_oxdiff_crystal_face_z
1.9984 -8.9851 -0.0021 0.0589 0.2861 0.8864
-1.9984 8.9851 0.0021 -0.0589 -0.2861 -0.8864
-4.0000 -7.9829 5.0196 0.2143 0.9371 0.2924
5.9988 2.9903 -6.0239 -0.2214 -0.8834 0.2765
-0.0064 0.9824 -15.9895 -1.0342 -0.0743 -0.0628
0.0064 -0.9824 15.9895 1.0342 0.0743 0.0628
